data_7709481
loop_
_publ_author_name
'Doyle, Laurence R.'
'Thompson, Emily A.'
'Burnage, Arron L.'
'Whitwood, Adrian C.'
'Jenkins, Huw T.'
'Macgregor, Stuart A.'
'Weller, Andrew S.'

_publ_section_title
;
 MicroED characterization of a robust cationic \s-alkane complex
 stabilized by the [B(3,5-(SF5)2C6H3)4]&#x2212; anion, via on-grid
 solid/gas single-crystal to single-crystal reactivity
;
_journal_name_full 'Dalton Transactions'
_journal_paper_doi 10.1039/D2DT00335J
_journal_year 2022
_chemical_formula_moiety 'C33 H56 P2 Rh, C24 H12 B F40 S8'
_chemical_formula_sum 'C57 H68 B F40 P2 Rh S8'
_chemical_formula_weight 1945.25
_space_group_crystal_system monoclinic
_space_group_IT_number 15
_space_group_name_Hall '-C 2yc'
_space_group_name_H-M_alt 'C 1 2/c 1'
_atom_sites_solution_hydrogens geom
_audit_creation_method SHELXL-2018/3
_audit_update_record
;
2021-12-03 deposited with the CCDC.	2022-02-03 downloaded from the CCDC.
;
_cell_angle_alpha 90
_cell_angle_beta 92.355(12)
_cell_angle_gamma 90
_cell_formula_units_Z 4
_cell_length_a 19.603(3)
_cell_length_b 18.393(3)
_cell_length_c 20.438(2)
_cell_measurement_reflns_used 982
_cell_measurement_temperature 80(2)
_cell_measurement_theta_max 0.599
_cell_measurement_theta_min 0.064
_cell_volume 7362.9(18)
_computing_cell_refinement 'DIALS (Winter et al., 2018)'
_computing_data_collection EPU-D
_computing_data_reduction 'DIALS (Winter et al., 2018)'
_computing_molecular_graphics 'ShelXle (H\"ubschle et al., 2011)'
_computing_structure_refinement 'SHELXL-2018/3 (Sheldrick, 2018)'
_computing_structure_solution 'SHELXT 2018/2 (Sheldrick, 2018)'
_diffrn_ambient_temperature 80(2)
_diffrn_detector CMOS
_diffrn_detector_area_resol_mean 35.7
_diffrn_detector_type 'Thermo Scientific Ceta-D'
_diffrn_measured_fraction_theta_full 0.966
_diffrn_measured_fraction_theta_max 0.966
_diffrn_measurement_device 'electron microscope'
_diffrn_measurement_device_type 'Thermo Scientific Glacios'
_diffrn_measurement_method 'profile fitting from continuous rotation'
_diffrn_radiation_probe electron
_diffrn_radiation_type electron
_diffrn_radiation_wavelength 0.02508
_diffrn_reflns_av_R_equivalents 0.2348
_diffrn_reflns_av_unetI/netI 0.1680
_diffrn_reflns_Laue_measured_fraction_full 0.966
_diffrn_reflns_Laue_measured_fraction_max 0.966
_diffrn_reflns_limit_h_max 20
_diffrn_reflns_limit_h_min -20
_diffrn_reflns_limit_k_max 19
_diffrn_reflns_limit_k_min -19
_diffrn_reflns_limit_l_max 21
_diffrn_reflns_limit_l_min -21
_diffrn_reflns_number 19560
_diffrn_reflns_point_group_measured_fraction_full 0.966
_diffrn_reflns_point_group_measured_fraction_max 0.966
_diffrn_reflns_theta_full 0.758
_diffrn_reflns_theta_max 0.758
_diffrn_reflns_theta_min 0.063
_diffrn_source 'electron microscope'
_diffrn_source_type 'Thermo Scientific Glacios'
_exptl_absorpt_coefficient_mu 0.000
_exptl_absorpt_correction_type none
_exptl_absorpt_process_details 'electron diffraction, unknown absorption'
_exptl_crystal_colour orange
_exptl_crystal_density_diffrn 1.755
_exptl_crystal_description 'nano crystals'
_exptl_crystal_F_000 1261
_exptl_crystal_size_max 0.0014
_exptl_crystal_size_mid 0.0005
_exptl_crystal_size_min 0.0001
_refine_diff_density_max 0.249
_refine_diff_density_min -0.190
_refine_diff_density_rms 0.051
_refine_ls_extinction_coef 155(15)
_refine_ls_extinction_expression Fc^*^=kFc[1+0.001xFc^2^\l^3^/sin(2\q)]^-1/4^
_refine_ls_extinction_method 'SHELXL-2018/3 (Sheldrick 2018)'
_refine_ls_goodness_of_fit_ref 1.718
_refine_ls_hydrogen_treatment constr
_refine_ls_matrix_type full
_refine_ls_number_parameters 494
_refine_ls_number_reflns 4380
_refine_ls_number_restraints 585
_refine_ls_restrained_S_all 1.633
_refine_ls_R_factor_all 0.2194
_refine_ls_R_factor_gt 0.1565
_refine_ls_shift/su_max 0.001
_refine_ls_shift/su_mean 0.000
_refine_ls_structure_factor_coef Fsqd
_refine_ls_weighting_details 'w=1/[\s^2^(Fo^2^)+(0.1000P)^2^] where P=(Fo^2^+2Fc^2^)/3'
_refine_ls_weighting_scheme calc
_refine_ls_wR_factor_gt 0.3421
_refine_ls_wR_factor_ref 0.3584
_reflns_Friedel_coverage 0.000
_reflns_number_gt 2563
_reflns_number_total 4380
_reflns_threshold_expression 'I > 2\s(I)'
_cod_data_source_file d2dt00335j2.cif
_cod_data_source_block LD33E_g_b
_cod_original_cell_volume 7362.8(18)
_cod_original_sg_symbol_H-M 'C 2/c'
_cod_database_code 7709481
_shelx_shelxl_version_number 2018/3
_shelx_space_group_comment
;
The symmetry employed for this shelxl refinement is uniquely defined
by the following loop, which should always be used as a source of
symmetry information in preference to the above space-group names.
They are only intended as comments.
;

loop_
_space_group_symop_operation_xyz
'x, y, z'
'-x, y, -z+1/2'
'x+1/2, y+1/2, z'
'-x+1/2, y+1/2, -z+1/2'
'-x, -y, -z'
'x, -y, z-1/2'
'-x+1/2, -y+1/2, -z'
'x+1/2, -y+1/2, z-1/2'

loop_
_atom_site_label
_atom_site_type_symbol
_atom_site_fract_x
_atom_site_fract_y
_atom_site_fract_z
_atom_site_U_iso_or_equiv
_atom_site_adp_type
_atom_site_occupancy
_atom_site_site_symmetry_order
_atom_site_calc_flag
_atom_site_refinement_flags_posn
_atom_site_refinement_flags_adp
_atom_site_refinement_flags_occupancy
_atom_site_disorder_assembly
_atom_site_disorder_group
S3 S 0.5914(3) 0.4114(4) 0.4498(2) 0.0401(19) Uani 1 1 d D . . . .
F3 F 0.2263(6) 0.0711(9) 0.2681(6) 0.077(4) Uani 1 1 d D . . . .
C3 C 0.4452(8) 0.4505(8) 0.7221(7) 0.057(4) Uani 1 1 d . U . . .
H3 H 0.395960 0.470724 0.699120 0.068 Uiso 1 1 calc R U . . .
S4 S 0.3173(3) 0.4050(4) 0.3731(3) 0.0411(18) Uani 1 1 d D . . . .
F4 F 0.3000(8) -0.0125(7) 0.2999(6) 0.083(4) Uani 1 1 d D . . . .
C4 C 0.500000 0.5091(12) 0.750000 0.067(7) Uani 1 2 d S TU P . .
H4A H 0.520424 0.543711 0.710829 0.080 Uiso 0.5 1 calc R U P . .
H4B H 0.479574 0.543710 0.789171 0.080 Uiso 0.5 1 calc R U P . .
F5 F 0.2378(9) 0.0408(11) 0.3687(7) 0.112(6) Uani 1 1 d D . . . .
C5 C 0.4939(7) 0.1310(7) 0.7112(5) 0.048(4) Uani 1 1 d . . . . .
H5A H 0.439038 0.121019 0.698646 0.057 Uiso 1 1 calc R U . . .
H5B H 0.523982 0.086668 0.689550 0.057 Uiso 1 1 calc R U . . .
F6 F 0.2977(5) 0.0711(7) 0.0633(5) 0.049(3) Uani 1 1 d D . . . .
C6 C 0.6103(6) 0.2039(9) 0.6506(6) 0.056(4) Uani 1 1 d . U . . .
H6 H 0.614837 0.148160 0.629186 0.067 Uiso 1 1 calc R U . . .
F7 F 0.3740(6) -0.0134(6) 0.0898(6) 0.054(3) Uani 1 1 d D . . . .
C7 C 0.6579(7) 0.2101(9) 0.7121(6) 0.059(5) Uani 1 1 d . U . . .
H7A H 0.644706 0.167622 0.747973 0.071 Uiso 1 1 calc R U . . .
H7B H 0.651322 0.264087 0.735280 0.071 Uiso 1 1 calc R U . . .
F8 F 0.4565(6) 0.0607(7) 0.0628(5) 0.055(3) Uani 1 1 d D . . . .
C8 C 0.7352(7) 0.2003(10) 0.6922(6) 0.068(5) Uani 1 1 d . U . . .
H8A H 0.769985 0.206655 0.736048 0.082 Uiso 1 1 calc R U . . .
H8B H 0.742669 0.145139 0.671683 0.082 Uiso 1 1 calc R U . . .
F9 F 0.3801(6) 0.1472(6) 0.0370(4) 0.049(3) Uani 1 1 d D . . . .
C9 C 0.7510(7) 0.2569(9) 0.6420(6) 0.059(5) Uani 1 1 d . U . . .
H9A H 0.745830 0.312078 0.663257 0.071 Uiso 1 1 calc R U . . .
H9B H 0.804260 0.250275 0.626511 0.071 Uiso 1 1 calc R U . . .
F10 F 0.3719(7) 0.0407(8) -0.0045(5) 0.068(4) Uani 1 1 d D . . . .
C10 C 0.7034(7) 0.2485(9) 0.5855(6) 0.061(5) Uani 1 1 d . U . . .
H10A H 0.709541 0.193046 0.565065 0.073 Uiso 1 1 calc R U . . .
H10B H 0.717399 0.287918 0.547187 0.073 Uiso 1 1 calc R U . . .
F11 F 0.6236(6) 0.3336(6) 0.4601(5) 0.044(3) Uani 1 1 d D . . . .
Rh1 Rh 0.500000 0.3096(2) 0.750000 0.0372(14) Uani 1 2 d S T P . .
S1 S 0.2886(4) 0.0683(4) 0.3186(3) 0.066(2) Uani 1 1 d D . . . .
P1 P 0.5195(3) 0.2185(4) 0.6774(2) 0.032(2) Uani 1 1 d . . . . .
F1 F 0.3487(7) 0.0618(9) 0.3713(6) 0.087(4) Uani 1 1 d D . . . .
C1 C 0.5569(8) 0.4059(8) 0.7124(6) 0.058(5) Uani 1 1 d . U . . .
H1 H 0.605415 0.399233 0.685963 0.070 Uiso 1 1 calc R U . . .
C11 C 0.6284(6) 0.2597(8) 0.6001(6) 0.049(4) Uani 1 1 d . U . . .
H11A H 0.620247 0.315372 0.619175 0.059 Uiso 1 1 calc R U . . .
H11B H 0.595800 0.252454 0.554818 0.059 Uiso 1 1 calc R U . . .
F12 F 0.6351(6) 0.4261(7) 0.3880(5) 0.048(3) Uani 1 1 d D . . . .
C12 C 0.4685(6) 0.2272(8) 0.6003(5) 0.038(4) Uani 1 1 d . U . . .
H12 H 0.487750 0.276865 0.575275 0.046 Uiso 1 1 calc R U . . .
F13 F 0.5637(6) 0.4918(6) 0.4442(5) 0.054(3) Uani 1 1 d D . . . .
C13 C 0.3886(7) 0.2437(8) 0.6159(5) 0.050(4) Uani 1 1 d . U . . .
H13A H 0.364917 0.195155 0.637899 0.060 Uiso 1 1 calc R U . . .
H13B H 0.385177 0.289888 0.650508 0.060 Uiso 1 1 calc R U . . .
F14 F 0.5509(6) 0.4024(8) 0.5138(4) 0.063(4) Uani 1 1 d D . . . .
C14 C 0.3531(7) 0.2620(9) 0.5513(6) 0.060(5) Uani 1 1 d . U . . .
H14A H 0.376906 0.311415 0.531022 0.072 Uiso 1 1 calc R U . . .
H14B H 0.298797 0.274795 0.559706 0.072 Uiso 1 1 calc R U . . .
F15 F 0.6512(6) 0.4415(7) 0.4936(6) 0.060(4) Uani 1 1 d D . . . .
C15 C 0.3563(7) 0.1991(9) 0.4998(7) 0.064(5) Uani 1 1 d . U . . .
H15A H 0.331262 0.149570 0.518653 0.077 Uiso 1 1 calc R U . . .
H15B H 0.329104 0.215420 0.453416 0.077 Uiso 1 1 calc R U . . .
F16 F 0.3077(6) 0.4131(7) 0.2975(4) 0.050(3) Uani 1 1 d D . . . .
C16 C 0.4331(7) 0.1830(9) 0.4874(6) 0.062(5) Uani 1 1 d . U . . .
H16A H 0.436394 0.136336 0.453199 0.074 Uiso 1 1 calc R U . . .
H16B H 0.456028 0.231039 0.463850 0.074 Uiso 1 1 calc R U . . .
F17 F 0.2881(6) 0.3253(6) 0.3673(6) 0.056(3) Uani 1 1 d D . . . .
C17 C 0.4742(7) 0.1652(8) 0.5519(5) 0.052(4) Uani 1 1 d . U . . .
H17A H 0.454298 0.114499 0.573483 0.063 Uiso 1 1 calc R U . . .
H17B H 0.528692 0.156344 0.541281 0.063 Uiso 1 1 calc R U . . .
F18 F 0.3223(7) 0.3990(7) 0.4496(4) 0.057(3) Uani 1 1 d D . . . .
C18 C 0.4365(6) 0.1829(7) 0.2295(5) 0.033(3) Uani 1 1 d . . . . .
F19 F 0.3414(7) 0.4869(6) 0.3788(5) 0.053(3) Uani 1 1 d D . . . .
C19 C 0.3940(6) 0.1556(7) 0.2752(6) 0.038(3) Uani 1 1 d . . . . .
H19 H 0.398079 0.177402 0.325374 0.045 Uiso 1 1 calc R U . . .
F20 F 0.2446(6) 0.4338(8) 0.3752(7) 0.070(4) Uani 1 1 d D . . . .
C20 C 0.3450(7) 0.1005(8) 0.2606(5) 0.042(3) Uani 1 1 d . . . . .
C21 C 0.3399(7) 0.0730(7) 0.1969(5) 0.040(4) Uani 1 1 d . . . . .
H21 H 0.302179 0.030695 0.183540 0.049 Uiso 1 1 calc R U . . .
C22 C 0.3844(7) 0.1004(7) 0.1496(5) 0.042(3) Uani 1 1 d . . . . .
C23 C 0.4320(7) 0.1536(7) 0.1660(5) 0.035(3) Uani 1 1 d . . . . .
H23 H 0.466676 0.173205 0.128885 0.042 Uiso 1 1 calc R U . . .
C24 C 0.4831(6) 0.2934(7) 0.3120(5) 0.034(3) Uani 1 1 d . . . . .
C25 C 0.5349(6) 0.3227(7) 0.3507(5) 0.033(3) Uani 1 1 d . . . . .
H25 H 0.587990 0.305508 0.344262 0.040 Uiso 1 1 calc R U . . .
C26 C 0.5202(6) 0.3750(7) 0.3989(5) 0.037(3) Uani 1 1 d . . . . .
C27 C 0.4541(6) 0.4001(8) 0.4068(5) 0.041(3) Uani 1 1 d . . . . .
H27 H 0.443386 0.440616 0.444538 0.049 Uiso 1 1 calc R U . . .
C28 C 0.4028(7) 0.3731(8) 0.3663(5) 0.037(3) Uani 1 1 d . . . . .
C29 C 0.4152(6) 0.3204(7) 0.3196(5) 0.034(3) Uani 1 1 d . . . . .
H29 H 0.372809 0.299194 0.288289 0.041 Uiso 1 1 calc R U . . .
B1 B 0.500000 0.2378(12) 0.250000 0.032(4) Uani 1 2 d S T P . .
S2 S 0.3776(3) 0.0673(3) 0.0662(3) 0.0413(18) Uani 1 1 d D . . . .
F2 F 0.2721(7) 0.1470(7) 0.3414(5) 0.074(4) Uani 1 1 d D . . . .
C2 C 0.4933(8) 0.4022(9) 0.6795(6) 0.052(4) Uani 1 1 d . U . . .
H2 H 0.486282 0.395335 0.625196 0.062 Uiso 1 1 calc R U . . .

loop_
_atom_site_aniso_label
_atom_site_aniso_U_11
_atom_site_aniso_U_22
_atom_site_aniso_U_33
_atom_site_aniso_U_23
_atom_site_aniso_U_13
_atom_site_aniso_U_12
S3 0.039(4) 0.050(4) 0.031(3) -0.013(3) -0.007(3) 0.005(4)
F3 0.055(8) 0.103(12) 0.076(7) -0.013(7) 0.012(6) -0.038(8)
C3 0.040(10) 0.027(10) 0.101(11) 0.030(8) -0.023(8) -0.010(8)
S4 0.027(4) 0.049(4) 0.048(3) 0.008(4) 0.003(3) 0.014(3)
F4 0.101(12) 0.081(7) 0.065(8) 0.019(6) -0.001(7) -0.046(7)
C4 0.094(18) 0.043(15) 0.064(13) 0.000 -0.003(13) 0.000
F5 0.125(12) 0.140(13) 0.074(8) -0.015(9) 0.031(8) -0.092(11)
C5 0.066(11) 0.029(9) 0.048(7) 0.012(7) 0.013(8) 0.003(8)
F6 0.049(5) 0.061(8) 0.035(6) -0.011(6) -0.004(5) -0.011(6)
C6 0.018(8) 0.094(13) 0.055(8) 0.020(9) -0.007(7) -0.008(9)
F7 0.042(8) 0.054(6) 0.068(7) -0.013(5) 0.009(6) -0.011(6)
C7 0.039(10) 0.101(13) 0.036(7) 0.007(8) 0.002(7) 0.012(9)
F8 0.055(6) 0.051(8) 0.061(7) -0.015(6) 0.023(5) -0.003(6)
C8 0.061(11) 0.103(13) 0.038(7) 0.019(9) -0.013(8) 0.006(10)
F9 0.062(8) 0.061(6) 0.025(5) 0.000(5) -0.009(5) -0.019(6)
C9 0.043(10) 0.082(12) 0.052(8) 0.008(9) -0.011(8) -0.008(9)
F10 0.074(9) 0.077(9) 0.054(5) -0.024(6) 0.022(6) -0.040(8)
C10 0.034(10) 0.086(13) 0.062(9) 0.018(9) -0.013(8) -0.015(9)
F11 0.037(7) 0.049(6) 0.047(6) -0.009(5) -0.007(5) -0.008(5)
Rh1 0.036(3) 0.046(3) 0.030(2) 0.000 0.003(2) 0.000
S1 0.082(6) 0.083(6) 0.033(4) -0.001(4) 0.006(3) -0.055(5)
P1 0.031(5) 0.044(5) 0.021(3) 0.003(3) 0.003(3) 0.002(4)
F1 0.118(10) 0.091(11) 0.050(6) 0.027(7) -0.001(6) -0.054(9)
C1 0.051(11) 0.067(12) 0.057(9) 0.007(9) 0.029(8) 0.011(10)
C11 0.027(9) 0.078(11) 0.043(7) 0.024(8) 0.014(6) -0.001(8)
F12 0.044(7) 0.058(8) 0.043(5) -0.004(5) -0.002(5) -0.012(6)
C12 0.023(9) 0.061(10) 0.029(6) -0.009(7) -0.014(6) -0.012(7)
F13 0.045(8) 0.056(6) 0.060(7) -0.018(5) -0.006(6) -0.001(6)
C13 0.058(11) 0.067(11) 0.024(7) -0.005(7) -0.010(7) -0.013(9)
F14 0.060(8) 0.098(10) 0.031(5) 0.002(6) -0.006(5) 0.026(7)
C14 0.035(10) 0.098(13) 0.048(8) -0.009(9) 0.004(7) 0.007(9)
F15 0.059(7) 0.060(8) 0.060(6) -0.036(6) -0.019(5) 0.006(6)
C15 0.046(11) 0.074(12) 0.074(9) 0.000(9) 0.011(8) 0.004(10)
F16 0.036(7) 0.058(8) 0.054(5) -0.005(5) -0.013(5) 0.017(7)
C16 0.049(11) 0.095(13) 0.041(8) -0.018(8) -0.005(7) 0.003(10)
F17 0.040(7) 0.062(6) 0.067(7) -0.001(6) 0.014(6) 0.006(6)
C17 0.036(9) 0.073(11) 0.048(8) -0.013(8) 0.008(7) 0.002(8)
F18 0.059(9) 0.067(9) 0.048(5) -0.003(5) 0.023(5) 0.018(7)
C18 0.025(7) 0.044(9) 0.029(5) -0.003(5) -0.012(5) -0.002(6)
F19 0.058(8) 0.058(6) 0.044(6) -0.002(5) -0.005(6) 0.011(6)
C19 0.031(8) 0.038(8) 0.045(6) -0.001(6) 0.006(5) -0.005(6)
F20 0.047(6) 0.065(9) 0.098(9) 0.013(8) 0.022(6) 0.021(6)
C20 0.040(7) 0.054(8) 0.033(5) 0.007(5) -0.005(5) -0.012(6)
C21 0.034(8) 0.050(9) 0.036(5) 0.003(5) -0.001(5) -0.008(7)
C22 0.049(8) 0.042(8) 0.035(5) -0.001(5) 0.002(5) -0.017(6)
C23 0.040(8) 0.034(8) 0.030(5) -0.003(5) -0.003(5) -0.009(6)
C24 0.008(6) 0.059(9) 0.035(6) -0.010(5) -0.008(5) 0.002(5)
C25 0.019(6) 0.051(9) 0.030(6) -0.011(5) -0.001(5) -0.009(6)
C26 0.031(5) 0.045(8) 0.034(6) -0.004(5) -0.004(5) 0.005(5)
C27 0.033(6) 0.055(10) 0.035(7) -0.008(6) 0.002(5) 0.005(6)
C28 0.033(5) 0.051(8) 0.025(6) -0.007(5) -0.003(4) 0.010(5)
C29 0.018(6) 0.053(9) 0.032(6) -0.007(5) -0.001(5) 0.009(6)
B1 0.021(10) 0.047(11) 0.028(8) 0.000 -0.008(7) 0.000
S2 0.039(4) 0.044(4) 0.042(3) -0.015(3) 0.004(3) -0.008(4)
F2 0.066(10) 0.107(8) 0.050(7) -0.008(6) 0.027(6) -0.043(7)
C2 0.056(11) 0.070(11) 0.029(7) -0.003(7) 0.001(7) 0.012(10)

loop_
_atom_type_symbol
_atom_type_description
_atom_type_scat_dispersion_real
_atom_type_scat_dispersion_imag
_atom_type_scat_source
C C 0.0000 0.0000 'International Tables Vol C Tables 4.3.1.1 and 4.3.2.2'
H H 0.0000 0.0000 'International Tables Vol C Tables 4.3.1.1 and 4.3.2.2'
B B 0.0000 0.0000 'International Tables Vol C Tables 4.3.1.1 and 4.3.2.2'
F F 0.0000 0.0000 'International Tables Vol C Tables 4.3.1.1 and 4.3.2.2'
P P 0.0000 0.0000 'International Tables Vol C Tables 4.3.1.1 and 4.3.2.2'
S S 0.0000 0.0000 'International Tables Vol C Tables 4.3.1.1 and 4.3.2.2'
Rh Rh 0.0000 0.0000 'International Tables Vol C Tables 4.3.1.1 and 4.3.2.2'

loop_
_geom_angle_atom_site_label_1
_geom_angle_atom_site_label_2
_geom_angle_atom_site_label_3
_geom_angle
_geom_angle_site_symmetry_1
_geom_angle_site_symmetry_3
_geom_angle_publ_flag
F15 S3 F14 87.3(7) . . ?
F15 S3 F11 87.6(7) . . ?
F14 S3 F11 90.4(7) . . ?
F15 S3 F13 87.5(8) . . ?
F14 S3 F13 88.6(7) . . ?
F11 S3 F13 175.0(7) . . ?
F15 S3 F12 88.7(7) . . ?
F14 S3 F12 175.3(8) . . ?
F11 S3 F12 91.9(7) . . ?
F13 S3 F12 88.7(7) . . ?
F15 S3 C26 179.3(8) . . ?
F14 S3 C26 92.0(7) . . ?
F11 S3 C26 92.0(7) . . ?
F13 S3 C26 92.9(7) . . ?
F12 S3 C26 91.9(6) . . ?
C1 C3 C2 102.3(11) 2_656 . ?
C1 C3 C4 95.1(10) 2_656 . ?
C2 C3 C4 99.6(11) . . ?
C1 C3 H3 118.6 2_656 . ?
C2 C3 H3 118.6 . . ?
C4 C3 H3 118.6 . . ?
F20 S4 F16 85.4(7) . . ?
F20 S4 F18 90.9(8) . . ?
F16 S4 F18 176.3(8) . . ?
F20 S4 F17 89.3(8) . . ?
F16 S4 F17 89.1(7) . . ?
F18 S4 F17 91.0(7) . . ?
F20 S4 F19 86.8(8) . . ?
F16 S4 F19 90.4(7) . . ?
F18 S4 F19 89.2(7) . . ?
F17 S4 F19 176.1(8) . . ?
F20 S4 C28 177.1(7) . . ?
F16 S4 C28 91.8(6) . . ?
F18 S4 C28 91.9(6) . . ?
F17 S4 C28 91.6(7) . . ?
F19 S4 C28 92.3(7) . . ?
C3 C4 C3 95.9(16) 2_656 . ?
C3 C4 H4A 112.6 2_656 . ?
C3 C4 H4A 112.6 . . ?
C3 C4 H4B 112.6 2_656 . ?
C3 C4 H4B 112.6 . . ?
H4A C4 H4B 110.1 . . ?
C5 C5 P1 110.1(6) 2_656 . ?
C5 C5 H5A 109.6 2_656 . ?
P1 C5 H5A 109.6 . . ?
C5 C5 H5B 109.6 2_656 . ?
P1 C5 H5B 109.6 . . ?
H5A C5 H5B 108.2 . . ?
C11 C6 C7 111.0(12) . . ?
C11 C6 P1 110.5(10) . . ?
C7 C6 P1 107.3(9) . . ?
C11 C6 H6 109.4 . . ?
C7 C6 H6 109.4 . . ?
P1 C6 H6 109.4 . . ?
C6 C7 C8 109.5(10) . . ?
C6 C7 H7A 109.8 . . ?
C8 C7 H7A 109.8 . . ?
C6 C7 H7B 109.8 . . ?
C8 C7 H7B 109.8 . . ?
H7A C7 H7B 108.2 . . ?
C9 C8 C7 108.7(12) . . ?
C9 C8 H8A 110.0 . . ?
C7 C8 H8A 110.0 . . ?
C9 C8 H8B 110.0 . . ?
C7 C8 H8B 110.0 . . ?
H8A C8 H8B 108.3 . . ?
C10 C9 C8 108.8(13) . . ?
C10 C9 H9A 109.9 . . ?
C8 C9 H9A 109.9 . . ?
C10 C9 H9B 109.9 . . ?
C8 C9 H9B 109.9 . . ?
H9A C9 H9B 108.3 . . ?
C9 C10 C11 114.8(12) . . ?
C9 C10 H10A 108.6 . . ?
C11 C10 H10A 108.6 . . ?
C9 C10 H10B 108.6 . . ?
C11 C10 H10B 108.6 . . ?
H10A C10 H10B 107.5 . . ?
C2 Rh1 C2 80.5(7) . 2_656 ?
C2 Rh1 C1 36.3(5) . . ?
C2 Rh1 C1 66.5(5) 2_656 . ?
C2 Rh1 C1 66.5(5) . 2_656 ?
C2 Rh1 C1 36.3(5) 2_656 2_656 ?
C1 Rh1 C1 75.8(7) . 2_656 ?
C2 Rh1 P1 98.5(4) . . ?
C2 Rh1 P1 166.9(4) 2_656 . ?
C1 Rh1 P1 105.0(4) . . ?
C1 Rh1 P1 154.3(4) 2_656 . ?
C2 Rh1 P1 166.9(4) . 2_656 ?
C2 Rh1 P1 98.5(4) 2_656 2_656 ?
C1 Rh1 P1 154.3(4) . 2_656 ?
C1 Rh1 P1 105.0(4) 2_656 2_656 ?
P1 Rh1 P1 85.5(3) . 2_656 ?
F5 S1 F4 87.3(10) . . ?
F5 S1 F2 87.6(10) . . ?
F4 S1 F2 174.9(8) . . ?
F5 S1 F3 86.6(10) . . ?
F4 S1 F3 89.2(9) . . ?
F2 S1 F3 90.1(9) . . ?
F5 S1 F1 90.3(9) . . ?
F4 S1 F1 89.0(9) . . ?
F2 S1 F1 91.4(9) . . ?
F3 S1 F1 176.5(9) . . ?
F5 S1 C20 178.9(11) . . ?
F4 S1 C20 93.2(8) . . ?
F2 S1 C20 91.9(7) . . ?
F3 S1 C20 92.4(7) . . ?
F1 S1 C20 90.7(7) . . ?
C5 P1 C12 104.6(7) . . ?
C5 P1 C6 105.0(8) . . ?
C12 P1 C6 104.4(6) . . ?
C5 P1 Rh1 110.1(4) . . ?
C12 P1 Rh1 113.2(5) . . ?
C6 P1 Rh1 118.3(6) . . ?
C2 C1 C3 112.5(13) . 2_656 ?
C2 C1 Rh1 71.3(9) . . ?
C3 C1 Rh1 95.2(9) 2_656 . ?
C2 C1 H1 121.4 . . ?
C3 C1 H1 121.4 2_656 . ?
Rh1 C1 H1 121.4 . . ?
C6 C11 C10 107.3(12) . . ?
C6 C11 H11A 110.3 . . ?
C10 C11 H11A 110.3 . . ?
C6 C11 H11B 110.3 . . ?
C10 C11 H11B 110.3 . . ?
H11A C11 H11B 108.5 . . ?
C17 C12 C13 111.3(10) . . ?
C17 C12 P1 116.2(10) . . ?
C13 C12 P1 109.9(7) . . ?
C17 C12 H12 106.3 . . ?
C13 C12 H12 106.3 . . ?
P1 C12 H12 106.3 . . ?
C14 C13 C12 106.4(9) . . ?
C14 C13 H13A 110.4 . . ?
C12 C13 H13A 110.4 . . ?
C14 C13 H13B 110.4 . . ?
C12 C13 H13B 110.4 . . ?
H13A C13 H13B 108.6 . . ?
C13 C14 C15 113.2(13) . . ?
C13 C14 H14A 108.9 . . ?
C15 C14 H14A 108.9 . . ?
C13 C14 H14B 108.9 . . ?
C15 C14 H14B 108.9 . . ?
H14A C14 H14B 107.8 . . ?
C16 C15 C14 108.3(12) . . ?
C16 C15 H15A 110.0 . . ?
C14 C15 H15A 110.0 . . ?
C16 C15 H15B 110.0 . . ?
C14 C15 H15B 110.0 . . ?
H15A C15 H15B 108.4 . . ?
C17 C16 C15 111.8(10) . . ?
C17 C16 H16A 109.3 . . ?
C15 C16 H16A 109.3 . . ?
C17 C16 H16B 109.3 . . ?
C15 C16 H16B 109.3 . . ?
H16A C16 H16B 107.9 . . ?
C12 C17 C16 110.2(12) . . ?
C12 C17 H17A 109.6 . . ?
C16 C17 H17A 109.6 . . ?
C12 C17 H17B 109.6 . . ?
C16 C17 H17B 109.6 . . ?
H17A C17 H17B 108.1 . . ?
C19 C18 C23 118.2(12) . . ?
C19 C18 B1 121.7(9) . . ?
C23 C18 B1 119.3(9) . . ?
C18 C19 C20 122.8(11) . . ?
C18 C19 H19 118.6 . . ?
C20 C19 H19 118.6 . . ?
C21 C20 C19 118.5(11) . . ?
C21 C20 S1 118.9(10) . . ?
C19 C20 S1 122.6(9) . . ?
C20 C21 C22 118.9(12) . . ?
C20 C21 H21 120.5 . . ?
C22 C21 H21 120.5 . . ?
C23 C22 C21 120.8(11) . . ?
C23 C22 S2 119.3(9) . . ?
C21 C22 S2 119.8(10) . . ?
C22 C23 C18 120.8(11) . . ?
C22 C23 H23 119.6 . . ?
C18 C23 H23 119.6 . . ?
C25 C24 C29 118.1(12) . . ?
C25 C24 B1 120.8(10) . . ?
C29 C24 B1 120.5(9) . . ?
C24 C25 C26 120.0(12) . . ?
C24 C25 H25 120.0 . . ?
C26 C25 H25 120.0 . . ?
C27 C26 C25 121.6(12) . . ?
C27 C26 S3 120.3(10) . . ?
C25 C26 S3 118.1(10) . . ?
C28 C27 C26 118.4(12) . . ?
C28 C27 H27 120.8 . . ?
C26 C27 H27 120.8 . . ?
C27 C28 C29 121.5(12) . . ?
C27 C28 S4 120.2(10) . . ?
C29 C28 S4 118.3(10) . . ?
C28 C29 C24 120.4(11) . . ?
C28 C29 H29 119.8 . . ?
C24 C29 H29 119.8 . . ?
C18 B1 C18 104.2(15) 2_655 . ?
C18 B1 C24 110.7(6) 2_655 . ?
C18 B1 C24 113.5(6) . . ?
C18 B1 C24 113.5(6) 2_655 2_655 ?
C18 B1 C24 110.7(6) . 2_655 ?
C24 B1 C24 104.5(15) . 2_655 ?
F10 S2 F8 88.1(8) . . ?
F10 S2 F7 89.2(8) . . ?
F8 S2 F7 89.8(7) . . ?
F10 S2 F6 86.8(7) . . ?
F8 S2 F6 174.9(7) . . ?
F7 S2 F6 89.8(7) . . ?
F10 S2 F9 86.7(7) . . ?
F8 S2 F9 90.5(8) . . ?
F7 S2 F9 175.9(7) . . ?
F6 S2 F9 89.5(8) . . ?
F10 S2 C22 179.0(8) . . ?
F8 S2 C22 91.9(7) . . ?
F7 S2 C22 91.8(6) . . ?
F6 S2 C22 93.2(6) . . ?
F9 S2 C22 92.3(6) . . ?
C1 C2 C3 104.3(11) . . ?
C1 C2 Rh1 72.5(8) . . ?
C3 C2 Rh1 95.4(8) . . ?
C1 C2 H2 123.8 . . ?
C3 C2 H2 123.8 . . ?
Rh1 C2 H2 123.8 . . ?

loop_
_geom_bond_atom_site_label_1
_geom_bond_atom_site_label_2
_geom_bond_distance
_geom_bond_site_symmetry_2
_geom_bond_publ_flag
S3 F15 1.549(11) . ?
S3 F14 1.565(10) . ?
S3 F11 1.575(10) . ?
S3 F13 1.578(11) . ?
S3 F12 1.580(10) . ?
S3 C26 1.833(13) . ?
F3 S1 1.567(11) . ?
C3 C1 1.571(18) 2_656 ?
C3 C2 1.584(19) . ?
C3 C4 1.609(19) . ?
C3 H3 1.1200 . ?
S4 F20 1.523(11) . ?
S4 F16 1.555(10) . ?
S4 F18 1.567(9) . ?
S4 F17 1.576(11) . ?
S4 F19 1.582(11) . ?
S4 C28 1.786(14) . ?
F4 S1 1.553(12) . ?
C4 H4A 1.1100 . ?
C4 H4B 1.1100 . ?
F5 S1 1.542(12) . ?
C5 C5 1.59(2) 2_656 ?
C5 P1 1.831(14) . ?
C5 H5A 1.1100 . ?
C5 H5B 1.1100 . ?
F6 S2 1.566(10) . ?
C6 C11 1.507(17) . ?
C6 C7 1.538(16) . ?
C6 P1 1.903(14) . ?
C6 H6 1.1200 . ?
F7 S2 1.563(11) . ?
C7 C8 1.595(18) . ?
C7 H7A 1.1100 . ?
C7 H7B 1.1100 . ?
F8 S2 1.556(11) . ?
C8 C9 1.503(18) . ?
C8 H8A 1.1100 . ?
C8 H8B 1.1100 . ?
F9 S2 1.588(10) . ?
C9 C10 1.463(16) . ?
C9 H9A 1.1100 . ?
C9 H9B 1.1100 . ?
F10 S2 1.524(10) . ?
C10 C11 1.527(18) . ?
C10 H10A 1.1100 . ?
C10 H10B 1.1100 . ?
Rh1 C2 2.231(15) . ?
Rh1 C2 2.231(15) 2_656 ?
Rh1 C1 2.246(15) . ?
Rh1 C1 2.246(15) 2_656 ?
Rh1 P1 2.280(7) . ?
Rh1 P1 2.280(7) 2_656 ?
S1 F2 1.559(12) . ?
S1 F1 1.568(12) . ?
S1 C20 1.756(13) . ?
P1 C12 1.838(12) . ?
C1 C2 1.393(18) . ?
C1 H1 1.1200 . ?
C11 H11A 1.1100 . ?
C11 H11B 1.1100 . ?
C12 C17 1.516(16) . ?
C12 C13 1.639(18) . ?
C12 H12 1.1200 . ?
C13 C14 1.504(16) . ?
C13 H13A 1.1100 . ?
C13 H13B 1.1100 . ?
C14 C15 1.568(18) . ?
C14 H14A 1.1100 . ?
C14 H14B 1.1100 . ?
C15 C16 1.566(18) . ?
C15 H15A 1.1100 . ?
C15 H15B 1.1100 . ?
C16 C17 1.552(16) . ?
C16 H16A 1.1100 . ?
C16 H16B 1.1100 . ?
C17 H17A 1.1100 . ?
C17 H17B 1.1100 . ?
C18 C19 1.373(15) . ?
C18 C23 1.404(14) . ?
C18 B1 1.643(17) . ?
C19 C20 1.420(16) . ?
C19 H19 1.1000 . ?
C20 C21 1.398(15) . ?
C21 C22 1.420(16) . ?
C21 H21 1.1000 . ?
C22 C23 1.384(16) . ?
C22 S2 1.810(12) . ?
C23 H23 1.1000 . ?
C24 C25 1.371(15) . ?
C24 C29 1.435(15) . ?
C24 B1 1.673(17) . ?
C25 C26 1.416(16) . ?
C25 H25 1.1000 . ?
C26 C27 1.390(16) . ?
C27 C28 1.369(16) . ?
C27 H27 1.1000 . ?
C28 C29 1.389(15) . ?
C29 H29 1.1000 . ?
C2 H2 1.1200 . ?

loop_
_geom_torsion_atom_site_label_1
_geom_torsion_atom_site_label_2
_geom_torsion_atom_site_label_3
_geom_torsion_atom_site_label_4
_geom_torsion
_geom_torsion_site_symmetry_1
_geom_torsion_site_symmetry_2
_geom_torsion_site_symmetry_3
_geom_torsion_site_symmetry_4
_geom_torsion_publ_flag
C1 C3 C4 C3 51.3(7) 2_656 . . 2_656 ?
C2 C3 C4 C3 -52.1(7) . . . 2_656 ?
C11 C6 C7 C8 -57.8(18) . . . . ?
P1 C6 C7 C8 -178.6(11) . . . . ?
C6 C7 C8 C9 57.6(18) . . . . ?
C7 C8 C9 C10 -58.2(17) . . . . ?
C8 C9 C10 C11 62.0(18) . . . . ?
C5 C5 P1 C12 -154.6(12) 2_656 . . . ?
C5 C5 P1 C6 95.8(12) 2_656 . . . ?
C5 C5 P1 Rh1 -32.6(14) 2_656 . . . ?
C7 C6 C11 C10 56.4(16) . . . . ?
P1 C6 C11 C10 175.3(10) . . . . ?
C9 C10 C11 C6 -60.0(18) . . . . ?
C5 P1 C12 C17 -55.1(12) . . . . ?
C6 P1 C12 C17 55.0(12) . . . . ?
Rh1 P1 C12 C17 -175.0(9) . . . . ?
C5 P1 C12 C13 72.4(11) . . . . ?
C6 P1 C12 C13 -177.6(10) . . . . ?
Rh1 P1 C12 C13 -47.5(11) . . . . ?
C17 C12 C13 C14 -58.9(16) . . . . ?
P1 C12 C13 C14 171.0(10) . . . . ?
C12 C13 C14 C15 59.9(16) . . . . ?
C13 C14 C15 C16 -60.0(16) . . . . ?
C14 C15 C16 C17 55.6(17) . . . . ?
C13 C12 C17 C16 57.7(15) . . . . ?
P1 C12 C17 C16 -175.5(9) . . . . ?
C15 C16 C17 C12 -57.0(17) . . . . ?
C23 C18 C19 C20 -1.4(19) . . . . ?
B1 C18 C19 C20 -170.9(12) . . . . ?
C18 C19 C20 C21 0(2) . . . . ?
C18 C19 C20 S1 -177.5(11) . . . . ?
F4 S1 C20 C21 46.9(13) . . . . ?
F2 S1 C20 C21 -132.6(12) . . . . ?
F3 S1 C20 C21 -42.4(13) . . . . ?
F1 S1 C20 C21 136.0(13) . . . . ?
F4 S1 C20 C19 -135.7(12) . . . . ?
F2 S1 C20 C19 44.8(13) . . . . ?
F3 S1 C20 C19 135.0(12) . . . . ?
F1 S1 C20 C19 -46.6(13) . . . . ?
C19 C20 C21 C22 0.7(19) . . . . ?
S1 C20 C21 C22 178.3(11) . . . . ?
C20 C21 C22 C23 0(2) . . . . ?
C20 C21 C22 S2 -178.6(10) . . . . ?
C21 C22 C23 C18 -1(2) . . . . ?
S2 C22 C23 C18 177.1(10) . . . . ?
C19 C18 C23 C22 2.1(19) . . . . ?
B1 C18 C23 C22 171.9(12) . . . . ?
C29 C24 C25 C26 3.4(18) . . . . ?
B1 C24 C25 C26 174.0(12) . . . . ?
C24 C25 C26 C27 -2.5(19) . . . . ?
C24 C25 C26 S3 179.3(10) . . . . ?
F14 S3 C26 C27 47.3(13) . . . . ?
F11 S3 C26 C27 137.8(11) . . . . ?
F13 S3 C26 C27 -41.4(12) . . . . ?
F12 S3 C26 C27 -130.2(11) . . . . ?
F14 S3 C26 C25 -134.5(11) . . . . ?
F11 S3 C26 C25 -44.0(11) . . . . ?
F13 S3 C26 C25 136.8(11) . . . . ?
F12 S3 C26 C25 48.0(11) . . . . ?
C25 C26 C27 C28 0(2) . . . . ?
S3 C26 C27 C28 178.0(10) . . . . ?
C26 C27 C28 C29 2(2) . . . . ?
C26 C27 C28 S4 -178.6(10) . . . . ?
F16 S4 C28 C27 134.5(12) . . . . ?
F18 S4 C28 C27 -45.2(12) . . . . ?
F17 S4 C28 C27 -136.3(12) . . . . ?
F19 S4 C28 C27 44.1(12) . . . . ?
F16 S4 C28 C29 -45.9(11) . . . . ?
F18 S4 C28 C29 134.4(11) . . . . ?
F17 S4 C28 C29 43.3(11) . . . . ?
F19 S4 C28 C29 -136.3(11) . . . . ?
C27 C28 C29 C24 -0.9(19) . . . . ?
S4 C28 C29 C24 179.5(9) . . . . ?
C25 C24 C29 C28 -1.8(18) . . . . ?
B1 C24 C29 C28 -172.4(12) . . . . ?
C19 C18 B1 C18 86.3(12) . . . 2_655 ?
C23 C18 B1 C18 -83.1(11) . . . 2_655 ?
C19 C18 B1 C24 -34.2(18) . . . . ?
C23 C18 B1 C24 156.4(11) . . . . ?
C19 C18 B1 C24 -151.3(11) . . . 2_655 ?
C23 C18 B1 C24 39.2(16) . . . 2_655 ?
C25 C24 B1 C18 39.2(17) . . . 2_655 ?
C29 C24 B1 C18 -150.4(11) . . . 2_655 ?
C25 C24 B1 C18 155.9(11) . . . . ?
C29 C24 B1 C18 -33.7(17) . . . . ?
C25 C24 B1 C24 -83.3(11) . . . 2_655 ?
C29 C24 B1 C24 87.0(11) . . . 2_655 ?
C23 C22 S2 F8 45.4(12) . . . . ?
C21 C22 S2 F8 -136.1(12) . . . . ?
C23 C22 S2 F7 135.3(12) . . . . ?
C21 C22 S2 F7 -46.2(12) . . . . ?
C23 C22 S2 F6 -134.8(12) . . . . ?
C21 C22 S2 F6 43.7(12) . . . . ?
C23 C22 S2 F9 -45.2(12) . . . . ?
C21 C22 S2 F9 133.4(12) . . . . ?
C3 C1 C2 C3 3.4(16) 2_656 . . . ?
Rh1 C1 C2 C3 91.2(9) . . . . ?
C3 C1 C2 Rh1 -87.9(11) 2_656 . . . ?
C1 C3 C2 C1 -66.1(12) 2_656 . . . ?
C4 C3 C2 C1 31.3(13) . . . . ?
C1 C3 C2 Rh1 7.1(10) 2_656 . . . ?
C4 C3 C2 Rh1 104.6(8) . . . . ?
